data_4132896
loop_
_publ_author_name
'Zhang, Shi-Yuan'
'Jensen, Stephanie'
'Tan, Kui'
'Wojtas, Lukasz'
'Roveto, Matthew'
'Cure, Jeremy'
'Thonhauser, Timo'
'Chabal, Yves J.'
'Zaworotko, Michael J.'

_publ_section_title
;
 Modulation of Water Vapor Sorption by a Fourth-Generation Metal-Organic
 Material with a Rigid Framework and Self-Switching Pores.
;
_journal_issue 39
_journal_name_full 'Journal of the American Chemical Society'
_journal_page_first 12545
_journal_page_last 12552
_journal_paper_doi 10.1021/jacs.8b07290
_journal_volume 140
_journal_year 2018
_chemical_absolute_configuration rm
_chemical_formula_moiety 'C48 H42 Co2 N6 O6, 2(C F3 O3 S), 1(C7 H5 F3), 2(C H4 O)'
_chemical_formula_sum 'C59 H55 Co2 F9 N6 O14 S2'
_chemical_formula_weight 1425.07
_space_group_crystal_system monoclinic
_space_group_IT_number 4
_space_group_name_Hall 'P 2yb'
_space_group_name_H-M_alt 'P 1 21 1'
_atom_sites_solution_hydrogens mixed
_audit_creation_date 2018-08-23
_audit_creation_method
;
Olex2 1.2
(compiled 2018.05.29 svn.r3508 for OlexSys, GUI svn.r5506)
;
_cell_angle_alpha 90
_cell_angle_beta 90.4539(18)
_cell_angle_gamma 90
_cell_formula_units_Z 2
_cell_length_a 10.1791(3)
_cell_length_b 25.6037(8)
_cell_length_c 11.4781(4)
_cell_measurement_reflns_used 9929
_cell_measurement_temperature 100(2)
_cell_measurement_theta_max 65.25
_cell_measurement_theta_min 3.85
_cell_volume 2991.36(17)
_computing_cell_refinement 'SAINT v8.34A (Bruker, 2013)'
_computing_data_reduction 'SAINT v8.34A (Bruker, 2013)'
_computing_molecular_graphics 'Olex2 (Dolomanov et al., 2009)'
_computing_publication_material 'Olex2 (Dolomanov et al., 2009)'
_computing_structure_refinement 'ShelXL (Sheldrick, 2015)'
_diffrn_ambient_temperature 100.34
_diffrn_measured_fraction_theta_full 0.999
_diffrn_measured_fraction_theta_max 0.980
_diffrn_measurement_device_type 'Bruker APEX-II CCD'
_diffrn_measurement_method '\f and \w scans'
_diffrn_radiation_type CuK\a
_diffrn_radiation_wavelength 1.54178
_diffrn_reflns_av_R_equivalents 0.0590
_diffrn_reflns_av_unetI/netI 0.0689
_diffrn_reflns_Laue_measured_fraction_full 0.999
_diffrn_reflns_Laue_measured_fraction_max 0.980
_diffrn_reflns_limit_h_max 12
_diffrn_reflns_limit_h_min -12
_diffrn_reflns_limit_k_max 32
_diffrn_reflns_limit_k_min -31
_diffrn_reflns_limit_l_max 14
_diffrn_reflns_limit_l_min -13
_diffrn_reflns_number 34091
_diffrn_reflns_point_group_measured_fraction_full 0.993
_diffrn_reflns_point_group_measured_fraction_max 0.964
_diffrn_reflns_theta_full 67.679
_diffrn_reflns_theta_max 77.584
_diffrn_reflns_theta_min 3.452
_diffrn_standards_number 0
_exptl_absorpt_coefficient_mu 5.874
_exptl_absorpt_correction_T_max 0.7526
_exptl_absorpt_correction_T_min 0.4786
_exptl_absorpt_correction_type multi-scan
_exptl_absorpt_process_details
'SADABS-2014/3 (Bruker,2014/3) was used for absorption correction. wR2(int) was 0.1393 before and 0.1031 after correction. The Ratio of minimum to maximum transmission is 0.6359. The \l/2 correction factor is 0.00150.'
_exptl_crystal_colour red
_exptl_crystal_colour_primary red
_exptl_crystal_density_diffrn 1.582
_exptl_crystal_description block
_exptl_crystal_F_000 1460
_exptl_crystal_size_max 0.08
_exptl_crystal_size_mid 0.06
_exptl_crystal_size_min 0.05
_refine_diff_density_max 0.601
_refine_diff_density_min -0.509
_refine_diff_density_rms 0.081
_refine_ls_abs_structure_details
;
 Flack x determined using 3717 quotients [(I+)-(I-)]/[(I+)+(I-)]
 (Parsons, Flack and Wagner, Acta Cryst. B69 (2013) 249-259).
;
_refine_ls_abs_structure_Flack 0.155(5)
_refine_ls_extinction_method none
_refine_ls_goodness_of_fit_ref 1.108
_refine_ls_hydrogen_treatment mixed
_refine_ls_matrix_type full
_refine_ls_number_parameters 911
_refine_ls_number_reflns 11404
_refine_ls_number_restraints 482
_refine_ls_restrained_S_all 1.089
_refine_ls_R_factor_all 0.0724
_refine_ls_R_factor_gt 0.0634
_refine_ls_shift/su_max 0.000
_refine_ls_shift/su_mean 0.000
_refine_ls_structure_factor_coef Fsqd
_refine_ls_weighting_details 'w=1/[\s^2^(Fo^2^)+8.5113P] where P=(Fo^2^+2Fc^2^)/3'
_refine_ls_weighting_scheme calc
_refine_ls_wR_factor_gt 0.1402
_refine_ls_wR_factor_ref 0.1467
_reflns_Friedel_coverage 0.924
_reflns_Friedel_fraction_full 0.986
_reflns_Friedel_fraction_max 0.948
_reflns_number_gt 10256
_reflns_number_total 11404
_reflns_threshold_expression 'I > 2\s(I)'
_cod_data_source_file ja8b07290_si_004.cif
_cod_data_source_block 43R
_cod_database_code 4132896
_shelx_shelxl_version_number 2016/6
_shelx_space_group_comment
;
The symmetry employed for this shelxl refinement is uniquely defined
by the following loop, which should always be used as a source of
symmetry information in preference to the above space-group names.
They are only intended as comments.
;
_shelx_estimated_absorpt_t_max 0.758
_shelx_estimated_absorpt_t_min 0.651
_olex2_refinement_description
;
1. Twinned data refinement
 Scales: 0.8913(17)
 0.1087(17)
2. Fixed Uiso
 At 1.2 times of:
  All C(H) groups
 At 1.5 times of:
  All C(H,H,H) groups, All O(H) groups
3. Restrained distances
 O14-C52
 1.44 with sigma of 0.02
 F8-F7
 2.11 with sigma of 0.02
 F7-F9
 2.11 with sigma of 0.02
 F9-F8
 2.11 with sigma of 0.02
 F8-C53 = F7-C53 = F9-C53
 1.323 with sigma of 0.02
 F10-F11
 2.11 with sigma of 0.02
 F11-F12
 2.11 with sigma of 0.02
 F10-F12
 2.11 with sigma of 0.02
 F10-C60 = F11-C60 = F12-C60
 1.323 with sigma of 0.02
 F14-C67 = F15-C67 = F13-C67
 1.323 with sigma of 0.02
 F15-F14
 2.11 with sigma of 0.02
 F15-F13
 2.11 with sigma of 0.02
 F13-F14
 2.11 with sigma of 0.02
4. Uiso/Uaniso restraints and constraints
C59 \\sim F10 \\sim C60 \\sim F11 \\sim F12 \\sim C58 \\sim C57 \\sim C56 \\sim
C54 \\sim C55 \\sim C64 \\sim F13 \\sim C67 \\sim F14 \\sim F15 \\sim C63 \\sim
C62 \\sim C61 \\sim C65 \\sim C66: within 2A with sigma of 0.04 and sigma for
terminal atoms of 0.08
5. Rigid body (RIGU) restrains
 C64, F13, C67, F14, F15, C63, C62, C61, C65, C66
 with sigma for 1-2 distances of 0.004 and sigma for 1-3 distances of 0.004
 C59, F10, C60, F11, F12, C58, C57, C56, C54, C55
 with sigma for 1-2 distances of 0.004 and sigma for 1-3 distances of 0.004
6. Others
 Sof(F13)=Sof(F14)=Sof(F15)=Sof(C61)=Sof(H61)=Sof(C62)=Sof(H62)=Sof(C63)=
 Sof(C64)=Sof(H64)=Sof(C65)=Sof(H65)=Sof(C66)=Sof(H66)=Sof(C67)=1-FVAR(1)
 Sof(F10)=Sof(F11)=Sof(F12)=Sof(C54)=Sof(H54)=Sof(C55)=Sof(H55)=Sof(C56)=
 Sof(H56)=Sof(C57)=Sof(H57)=Sof(C58)=Sof(C59)=Sof(H59)=Sof(C60)=FVAR(1)
7.a Ternary CH refined with riding coordinates:
 C21(H21), C22(H22)
7.b Aromatic/amide H refined with riding coordinates:
 C1(H1A), C6(H6), C7(H7), C8(H8), C9(H9), C10(H10), C11(H11), C12(H12),
 C14(H14), C15(H15), C16(H16), C17(H17), C19(H19), C20(H20), C23(H23), C24(H24),
  C25(H25), C27(H27), C29(H29), C30(H30), C31(H31), C33(H33), C34(H34),
 C35(H35), C36(H36), C37(H37), C42(H42), C43(H43), C45(H45), C46(H46), C48(H48),
  C49(H49), C54(H54), C55(H55), C56(H56), C57(H57), C59(H59), C61(H61),
 C62(H62), C64(H64), C65(H65), C66(H66)
7.c Fitted hexagon refined as free rotating group:
 C54(C55,C56,C57,C58,C59), C61(C62,C63,C64,C65,C66)
7.d Idealised Me refined as rotating group:
 C40(H40A,H40B,H40C), C50(H50A,H50B,H50C), C51(H51A,H51B,H51C), C52(H52A,H52B,
 H52C)
7.e Idealised tetrahedral OH refined as rotating group:
 O13(H13), O14(H14A)
;
_olex2_submission_special_instructions 'No special instructions were received'

loop_
_space_group_symop_operation_xyz
'x, y, z'
'-x, y+1/2, -z'

loop_
_atom_site_label
_atom_site_type_symbol
_atom_site_fract_x
_atom_site_fract_y
_atom_site_fract_z
_atom_site_U_iso_or_equiv
_atom_site_adp_type
_atom_site_occupancy
_atom_site_site_symmetry_order
_atom_site_calc_flag
_atom_site_refinement_flags_posn
_atom_site_refinement_flags_adp
_atom_site_refinement_flags_occupancy
_atom_site_disorder_assembly
_atom_site_disorder_group
Co1 Co 0.45987(13) 0.30224(5) 0.48590(11) 0.0204(3) Uani 1 1 d . . . . .
Co2 Co 0.03864(13) 0.71447(5) 0.51554(12) 0.0208(3) Uani 1 1 d . . . . .
S1 S -0.5308(3) 0.66583(10) 0.2012(2) 0.0401(5) Uani 1 1 d . . . . .
F4 F -0.5698(8) 0.5722(3) 0.1152(7) 0.066(2) Uani 1 1 d . . . . .
F5 F -0.7303(8) 0.6022(3) 0.2133(8) 0.070(2) Uani 1 1 d . . . . .
F6 F -0.5555(9) 0.5754(3) 0.3023(7) 0.079(3) Uani 1 1 d . . . . .
F10 F 0.0721(19) 0.5859(7) 0.8179(15) 0.109(6) Uani 0.604(10) 1 d D U P A 1
F11 F 0.1914(17) 0.6058(6) 0.9635(16) 0.110(6) Uani 0.604(10) 1 d D U P A 1
F12 F 0.0442(17) 0.5507(7) 0.9832(18) 0.127(7) Uani 0.604(10) 1 d D U P A 1
O1 O -0.4993(6) 0.7181(3) 0.5109(5) 0.0238(12) Uani 1 1 d . . . . .
O2 O -0.1549(5) 0.6943(2) 0.5114(5) 0.0227(13) Uani 1 1 d . . . . .
O3 O 0.0007(6) 0.7993(3) 0.5194(5) 0.0241(12) Uani 1 1 d . . . . .
O4 O -0.2736(6) 0.7676(2) 0.5216(5) 0.0247(13) Uani 1 1 d . . . . .
O5 O 0.2243(6) 0.7480(2) 0.5182(5) 0.0222(12) Uani 1 1 d . . . . .
O9 O -0.5896(7) 0.6902(3) 0.3017(7) 0.0484(18) Uani 1 1 d . . . . .
O10 O -0.3929(8) 0.6579(4) 0.2117(7) 0.055(2) Uani 1 1 d . . . . .
O11 O -0.5752(8) 0.6858(3) 0.0908(7) 0.0493(18) Uani 1 1 d . . . . .
O12 O 0.3449(6) 0.8208(2) 0.5117(5) 0.0233(13) Uani 1 1 d . . . . .
N1 N 0.0345(7) 0.7120(3) 0.3261(6) 0.0259(15) Uani 1 1 d . . . . .
N2 N 0.0327(7) 0.7136(3) -0.2938(6) 0.0247(15) Uani 1 1 d . . . . .
N3 N 0.4696(7) 0.3080(3) 0.2971(6) 0.0241(15) Uani 1 1 d . . . . .
N4 N 0.4610(7) 0.3033(3) -0.3232(6) 0.0238(15) Uani 1 1 d . . . . .
N5 N 0.1167(7) 0.6369(3) 0.5195(6) 0.0232(15) Uani 1 1 d . . . . .
N6 N 0.3767(7) 0.3785(3) 0.4939(6) 0.0239(16) Uani 1 1 d . . . . .
C1 C -0.0818(9) 0.7091(4) -0.1133(8) 0.030(2) Uani 1 1 d . . . . .
H1A H -0.163847 0.707212 -0.074628 0.035 Uiso 1 1 calc R . . . .
C2 C 0.0327(9) 0.7106(4) 0.0805(8) 0.0243(18) Uani 1 1 d . . . . .
C3 C 0.0331(8) 0.7111(3) -0.0501(8) 0.0237(17) Uani 1 1 d . . . . .
C4 C 0.4636(9) 0.3071(4) -0.0780(8) 0.0274(19) Uani 1 1 d . . . . .
C5 C -0.2615(8) 0.7189(4) 0.5155(7) 0.0216(17) Uani 1 1 d . . . . .
C6 C 0.5822(10) 0.3073(4) 0.1144(8) 0.032(2) Uani 1 1 d . . . . .
H6 H 0.663861 0.306585 0.074978 0.038 Uiso 1 1 calc R . . . .
C7 C 0.3566(9) 0.2889(4) -0.1405(8) 0.029(2) Uani 1 1 d . . . . .
H7 H 0.280876 0.276951 -0.100623 0.035 Uiso 1 1 calc R . . . .
C8 C -0.0774(9) 0.7100(4) -0.2338(8) 0.030(2) Uani 1 1 d . . . . .
H8 H -0.158009 0.707882 -0.275796 0.036 Uiso 1 1 calc R . . . .
C9 C 0.0785(11) 0.8787(4) 0.2046(10) 0.042(3) Uani 1 1 d . . . . .
H9 H 0.036340 0.868273 0.134223 0.050 Uiso 1 1 calc R . . . .
C10 C 0.0410(10) 0.5951(4) 0.5004(9) 0.033(2) Uani 1 1 d . . . . .
H10 H -0.050328 0.600606 0.487852 0.040 Uiso 1 1 calc R . . . .
C11 C -0.0686(11) 0.6940(4) 0.2647(9) 0.033(2) Uani 1 1 d . . . . .
H11 H -0.142552 0.681287 0.305980 0.040 Uiso 1 1 calc R . . . .
C12 C 0.1496(9) 0.7135(4) -0.1116(8) 0.032(2) Uani 1 1 d . . . . .
H12 H 0.231594 0.714033 -0.071473 0.038 Uiso 1 1 calc R . . . .
C13 C 0.4660(9) 0.3084(4) 0.0507(8) 0.0280(19) Uani 1 1 d . . . . .
C14 C 0.1398(10) 0.7294(4) 0.1432(8) 0.032(2) Uani 1 1 d . . . . .
H14 H 0.214451 0.742658 0.103822 0.038 Uiso 1 1 calc R . . . .
C15 C 0.5628(9) 0.3230(4) -0.2629(8) 0.030(2) Uani 1 1 d . . . . .
H15 H 0.635056 0.336344 -0.305585 0.035 Uiso 1 1 calc R . . . .
C16 C 0.5697(10) 0.3252(4) -0.1423(8) 0.030(2) Uani 1 1 d . . . . .
H16 H 0.645499 0.338851 -0.104187 0.036 Uiso 1 1 calc R . . . .
C17 C 0.3580(9) 0.3105(4) 0.2352(8) 0.0283(19) Uani 1 1 d . . . . .
H17 H 0.277889 0.312200 0.276929 0.034 Uiso 1 1 calc R . . . .
C18 C 0.2769(9) 0.4808(4) 0.5100(8) 0.0268(19) Uani 1 1 d . . . . .
C19 C 0.3593(9) 0.2879(4) -0.2622(8) 0.030(2) Uani 1 1 d . . . . .
H19 H 0.283839 0.275530 -0.302884 0.036 Uiso 1 1 calc R . . . .
C20 C 0.5803(9) 0.3071(4) 0.2350(8) 0.0285(19) Uani 1 1 d . . . . .
H20 H 0.661891 0.306427 0.275761 0.034 Uiso 1 1 calc R . . . .
C21 C -0.3839(8) 0.6848(4) 0.5185(8) 0.0255(19) Uani 1 1 d . . . . .
H21 H -0.383274 0.659818 0.451432 0.031 Uiso 1 1 calc R . . . .
C22 C 0.1141(8) 0.8315(4) 0.5173(8) 0.0240(18) Uani 1 1 d . . . . .
H22 H 0.116191 0.853669 0.588991 0.029 Uiso 1 1 calc R . . . .
C23 C 0.2134(10) 0.9393(4) 0.3108(9) 0.041(2) Uani 1 1 d . . . . .
H23 H 0.264249 0.970366 0.313530 0.049 Uiso 1 1 calc R . . . .
C24 C 0.1452(10) 0.7153(4) -0.2326(8) 0.031(2) Uani 1 1 d . . . . .
H24 H 0.225533 0.717736 -0.273805 0.037 Uiso 1 1 calc R . . . .
C25 C 0.2451(9) 0.6277(3) 0.5402(8) 0.0300(19) Uani 1 1 d . . . . .
H25 H 0.301067 0.656580 0.555473 0.036 Uiso 1 1 calc R . . . .
C26 C 0.2197(9) 0.5348(4) 0.5165(8) 0.0262(19) Uani 1 1 d . . . . .
C27 C 0.0868(9) 0.5443(4) 0.4977(9) 0.031(2) Uani 1 1 d . . . . .
H27 H 0.028108 0.516200 0.483110 0.037 Uiso 1 1 calc R . . . .
C28 C 0.2377(8) 0.7970(4) 0.5151(7) 0.0203(16) Uani 1 1 d . . . . .
C29 C 0.0573(9) 0.8514(3) 0.3059(8) 0.0325(19) Uani 1 1 d . . . . .
H29 H 0.001209 0.821750 0.304991 0.039 Uiso 1 1 calc R . . . .
C30 C 0.3509(9) 0.3109(4) 0.1156(8) 0.028(2) Uani 1 1 d . . . . .
H30 H 0.267991 0.312856 0.077344 0.034 Uiso 1 1 calc R . . . .
C31 C 0.1915(9) 0.9120(4) 0.4127(9) 0.034(2) Uani 1 1 d . . . . .
H31 H 0.227300 0.924210 0.484364 0.041 Uiso 1 1 calc R . . . .
C32 C 0.1637(11) 0.9226(4) 0.2058(9) 0.043(2) Uani 1 1 d . . . . .
C33 C 0.2559(8) 0.3878(3) 0.5301(8) 0.0278(18) Uani 1 1 d . . . . .
H33 H 0.202991 0.358738 0.550700 0.033 Uiso 1 1 calc R . . . .
C34 C 0.2013(9) 0.4373(3) 0.5400(8) 0.0294(18) Uani 1 1 d . . . . .
H34 H 0.113837 0.441571 0.566781 0.035 Uiso 1 1 calc R . . . .
C35 C 0.4032(10) 0.4716(4) 0.4752(8) 0.030(2) Uani 1 1 d . . . . .
H35 H 0.459340 0.500140 0.457628 0.036 Uiso 1 1 calc R . . . .
C36 C 0.4496(9) 0.4209(4) 0.4655(8) 0.029(2) Uani 1 1 d . . . . .
H36 H 0.536261 0.415565 0.437751 0.034 Uiso 1 1 calc R . . . .
C37 C 0.2995(8) 0.5780(3) 0.5402(8) 0.0281(18) Uani 1 1 d . . . . .
H37 H 0.390430 0.573352 0.556232 0.034 Uiso 1 1 calc R . . . .
C38 C 0.1172(8) 0.8668(3) 0.4096(8) 0.0286(18) Uani 1 1 d . . . . .
C40 C 0.1945(13) 0.9496(5) 0.0923(10) 0.055(3) Uani 1 1 d . . . . .
H40A H 0.178953 0.925374 0.027442 0.082 Uiso 1 1 calc GR . . . .
H40B H 0.286787 0.960529 0.092583 0.082 Uiso 1 1 calc GR . . . .
H40C H 0.137912 0.980261 0.083051 0.082 Uiso 1 1 calc GR . . . .
C41 C -0.6010(12) 0.6000(4) 0.2080(11) 0.050(3) Uani 1 1 d . . . . .
C42 C -0.4396(9) 0.6743(4) 0.7331(8) 0.032(2) Uani 1 1 d . . . . .
H42 H -0.494716 0.704197 0.727836 0.039 Uiso 1 1 calc R . . . .
C43 C -0.3082(9) 0.6095(3) 0.6420(9) 0.033(2) Uani 1 1 d . . . . .
H43 H -0.273792 0.593631 0.573895 0.039 Uiso 1 1 calc R . . . .
C44 C -0.3832(8) 0.6547(3) 0.6322(8) 0.0284(18) Uani 1 1 d . . . . .
C45 C -0.4177(10) 0.6517(4) 0.8405(9) 0.036(2) Uani 1 1 d . . . . .
H45 H -0.458966 0.665736 0.907490 0.043 Uiso 1 1 calc R . . . .
C46 C -0.2832(10) 0.5874(4) 0.7495(9) 0.037(2) Uani 1 1 d . . . . .
H46 H -0.229044 0.557270 0.754508 0.044 Uiso 1 1 calc R . . . .
C47 C -0.3360(11) 0.6086(4) 0.8518(10) 0.042(2) Uani 1 1 d . . . . .
C48 C -0.0726(11) 0.6929(4) 0.1430(9) 0.035(2) Uani 1 1 d . . . . .
H48 H -0.148231 0.679885 0.103620 0.042 Uiso 1 1 calc R . . . .
C49 C 0.1370(10) 0.7286(4) 0.2640(8) 0.032(2) Uani 1 1 d . . . . .
H49 H 0.212545 0.740566 0.305126 0.039 Uiso 1 1 calc R . . . .
C50 C -0.3024(12) 0.5858(4) 0.9685(9) 0.048(3) Uani 1 1 d . . . . .
H50A H -0.332077 0.609427 1.030002 0.072 Uiso 1 1 calc GR . . . .
H50B H -0.207119 0.581017 0.974809 0.072 Uiso 1 1 calc GR . . . .
H50C H -0.346171 0.551882 0.976930 0.072 Uiso 1 1 calc GR . . . .
C54 C 0.4368(12) 0.4999(6) 0.7968(15) 0.064(5) Uani 0.604(10) 1 d . U P A 1
H54 H 0.518827 0.509844 0.764796 0.077 Uiso 0.604(10) 1 calc R . P A 1
C55 C 0.4069(16) 0.4473(5) 0.8114(17) 0.079(7) Uani 0.604(10) 1 d G U P A 1
H55 H 0.468497 0.421370 0.789337 0.095 Uiso 0.604(10) 1 calc R . P A 1
C56 C 0.2868(17) 0.4328(4) 0.8583(17) 0.074(6) Uani 0.604(10) 1 d G U P A 1
H56 H 0.266398 0.396880 0.868270 0.088 Uiso 0.604(10) 1 calc R . P A 1
C57 C 0.1967(13) 0.4708(5) 0.8906(14) 0.065(5) Uani 0.604(10) 1 d G U P A 1
H57 H 0.114628 0.460864 0.922663 0.078 Uiso 0.604(10) 1 calc R . P A 1
C58 C 0.2266(13) 0.5234(5) 0.8760(14) 0.055(4) Uani 0.604(10) 1 d G U P A 1
C59 C 0.3466(14) 0.5379(4) 0.8292(14) 0.049(5) Uani 0.604(10) 1 d G U P A 1
H59 H 0.367054 0.573830 0.819189 0.059 Uiso 0.604(10) 1 calc R . P A 1
C60 C 0.132(2) 0.5652(8) 0.909(2) 0.073(5) Uani 0.604(10) 1 d D U P A 1
S2 S 0.0014(2) 0.36436(10) 0.1719(2) 0.0345(5) Uani 1 1 d . . . . .
F7 F 0.1871(7) 0.4315(3) 0.2126(9) 0.085(3) Uani 1 1 d D . . B 1
F8 F 0.0160(11) 0.4647(3) 0.1331(9) 0.105(4) Uani 1 1 d D . . B 1
F9 F 0.0123(9) 0.4427(3) 0.3140(8) 0.087(3) Uani 1 1 d D . . B 1
O6 O -0.1366(7) 0.3687(3) 0.1773(7) 0.0454(17) Uani 1 1 d . . . . .
O7 O 0.0597(7) 0.3334(3) 0.2646(6) 0.0430(17) Uani 1 1 d . . . . .
O8 O 0.0523(7) 0.3548(4) 0.0591(6) 0.053(2) Uani 1 1 d . . . . .
C53 C 0.0590(11) 0.4297(4) 0.2089(11) 0.058(3) Uani 1 1 d D . . B 1
F13 F 0.423(3) 0.4398(9) 0.9500(18) 0.105(8) Uani 0.396(10) 1 d D U P A 2
F14 F 0.321(3) 0.4052(9) 0.808(3) 0.123(10) Uani 0.396(10) 1 d D U P A 2
F15 F 0.479(3) 0.4569(12) 0.779(3) 0.134(11) Uani 0.396(10) 1 d D U P A 2
C61 C 0.0695(15) 0.5306(8) 0.801(2) 0.052(6) Uani 0.396(10) 1 d . U P A 2
H61 H -0.020170 0.526043 0.780001 0.063 Uiso 0.396(10) 1 calc R . P A 2
C62 C 0.1517(19) 0.4874(6) 0.811(2) 0.057(6) Uani 0.396(10) 1 d G U P A 2
H62 H 0.118156 0.453388 0.796724 0.068 Uiso 0.396(10) 1 calc R . P A 2
C63 C 0.2830(18) 0.4941(7) 0.842(2) 0.057(6) Uani 0.396(10) 1 d G U P A 2
C64 C 0.3321(15) 0.5439(8) 0.863(2) 0.059(8) Uani 0.396(10) 1 d G U P A 2
H64 H 0.421767 0.548450 0.883876 0.070 Uiso 0.396(10) 1 calc R . P A 2
C65 C 0.2499(19) 0.5871(6) 0.853(2) 0.060(7) Uani 0.396(10) 1 d G U P A 2
H65 H 0.283442 0.621104 0.867153 0.072 Uiso 0.396(10) 1 calc R . P A 2
C66 C 0.1186(18) 0.5804(7) 0.822(2) 0.057(7) Uani 0.396(10) 1 d G U P A 2
H66 H 0.062474 0.609902 0.815215 0.068 Uiso 0.396(10) 1 calc R . P A 2
C67 C 0.373(3) 0.4490(11) 0.845(2) 0.067(6) Uani 0.396(10) 1 d D U P A 2
O13 O -0.3203(8) 0.4373(3) 0.2757(8) 0.056(2) Uani 1 1 d . . . . .
H13 H -0.257415 0.421719 0.243927 0.085 Uiso 1 1 calc GR . . . .
C51 C -0.4200(12) 0.4484(5) 0.1898(11) 0.057(3) Uani 1 1 d . . . . .
H51A H -0.480978 0.474545 0.220603 0.085 Uiso 1 1 calc GR . . . .
H51B H -0.468285 0.416326 0.171219 0.085 Uiso 1 1 calc GR . . . .
H51C H -0.378861 0.461971 0.119086 0.085 Uiso 1 1 calc GR . . . .
O14 O -0.2274(12) 0.5270(4) 0.3876(10) 0.085(3) Uani 1 1 d D . . . .
H14A H -0.306300 0.517370 0.386455 0.128 Uiso 1 1 calc GR . . C .
C52 C -0.202(2) 0.5566(6) 0.2897(17) 0.116(9) Uani 1 1 d D . . D 2
H52A H -0.240083 0.539428 0.221002 0.175 Uiso 1 1 calc GR . . D 2
H52B H -0.106867 0.560025 0.280008 0.175 Uiso 1 1 calc GR . . D 2
H52C H -0.241163 0.591303 0.298764 0.175 Uiso 1 1 calc GR . . D 2
H1 H -0.530(8) 0.712(3) 0.445(7) 0.010(19) Uiso 1 1 d . . . . .
H3 H -0.073(11) 0.800(4) 0.569(9) 0.04(3) Uiso 1 1 d . . . . .

loop_
_atom_site_aniso_label
_atom_site_aniso_U_11
_atom_site_aniso_U_22
_atom_site_aniso_U_33
_atom_site_aniso_U_23
_atom_site_aniso_U_13
_atom_site_aniso_U_12
Co1 0.0175(7) 0.0228(7) 0.0210(7) -0.0006(6) 0.0005(5) -0.0002(6)
Co2 0.0173(7) 0.0232(7) 0.0218(7) 0.0001(6) 0.0004(5) 0.0007(6)
S1 0.0396(13) 0.0382(12) 0.0424(13) -0.0066(10) -0.0080(11) -0.0011(10)
F4 0.090(6) 0.042(4) 0.066(4) -0.018(3) 0.023(4) -0.009(4)
F5 0.059(5) 0.057(4) 0.094(6) -0.015(4) 0.020(4) -0.018(4)
F6 0.118(7) 0.057(4) 0.063(5) 0.023(4) 0.030(5) 0.021(5)
F10 0.123(15) 0.098(12) 0.107(11) -0.020(9) -0.026(10) 0.061(11)
F11 0.135(13) 0.067(9) 0.129(14) -0.019(9) -0.017(11) 0.025(8)
F12 0.110(13) 0.089(11) 0.183(18) 0.010(11) 0.079(13) 0.030(9)
O1 0.015(3) 0.030(3) 0.026(3) 0.003(3) 0.000(2) -0.001(3)
O2 0.008(3) 0.032(3) 0.028(3) -0.001(2) 0.005(2) -0.002(2)
O3 0.010(3) 0.030(3) 0.032(3) 0.002(3) 0.004(2) -0.002(3)
O4 0.023(3) 0.026(3) 0.025(3) 0.000(2) 0.000(3) -0.001(2)
O5 0.018(3) 0.024(3) 0.025(3) -0.001(2) 0.000(2) -0.002(2)
O9 0.044(4) 0.052(4) 0.049(4) -0.019(3) -0.013(3) 0.007(3)
O10 0.049(5) 0.063(5) 0.053(5) -0.013(4) -0.004(4) 0.007(4)
O11 0.052(5) 0.049(4) 0.047(4) 0.004(3) -0.003(4) -0.002(4)
O12 0.018(3) 0.028(3) 0.024(3) -0.003(2) -0.001(2) 0.004(2)
N1 0.026(4) 0.028(4) 0.023(4) -0.001(3) 0.000(3) 0.003(3)
N2 0.023(4) 0.028(4) 0.024(4) 0.001(3) 0.000(3) 0.003(3)
N3 0.021(4) 0.022(3) 0.029(4) -0.004(3) -0.002(3) 0.000(3)
N4 0.022(4) 0.025(4) 0.024(4) -0.001(3) 0.001(3) 0.001(3)
N5 0.020(4) 0.022(4) 0.028(4) 0.000(3) 0.002(3) 0.004(3)
N6 0.026(4) 0.025(4) 0.021(3) -0.001(3) 0.003(3) -0.005(3)
C1 0.027(5) 0.035(5) 0.027(5) -0.002(4) 0.009(4) 0.000(4)
C2 0.023(4) 0.026(4) 0.024(4) -0.001(4) -0.003(3) 0.003(4)
C3 0.024(4) 0.022(4) 0.025(4) 0.003(3) 0.003(3) 0.000(3)
C4 0.027(5) 0.032(5) 0.023(4) 0.003(4) 0.000(4) 0.004(4)
C5 0.016(4) 0.032(5) 0.016(4) 0.001(3) 0.004(3) -0.006(4)
C6 0.026(5) 0.045(6) 0.023(4) -0.003(4) 0.001(4) -0.002(4)
C7 0.025(5) 0.040(5) 0.022(4) 0.000(4) 0.004(4) -0.002(4)
C8 0.019(4) 0.045(6) 0.026(5) 0.000(4) -0.005(4) 0.000(4)
C9 0.045(6) 0.042(6) 0.037(5) 0.009(4) -0.015(5) -0.002(5)
C10 0.030(5) 0.034(5) 0.036(5) 0.002(4) -0.004(4) 0.002(4)
C11 0.038(6) 0.030(5) 0.032(5) 0.000(4) 0.002(4) 0.001(4)
C12 0.027(5) 0.046(5) 0.023(4) 0.002(4) -0.004(4) 0.001(4)
C13 0.030(5) 0.026(4) 0.028(5) -0.006(4) -0.004(4) 0.000(4)
C14 0.026(5) 0.040(5) 0.029(5) 0.000(4) -0.003(4) -0.007(4)
C15 0.020(4) 0.043(5) 0.026(5) -0.001(4) 0.000(4) -0.006(4)
C16 0.026(5) 0.041(5) 0.024(4) -0.004(4) -0.001(4) 0.004(4)
C17 0.024(5) 0.034(5) 0.026(4) 0.001(4) 0.005(4) 0.002(4)
C18 0.027(5) 0.027(4) 0.027(4) 0.005(3) 0.003(4) -0.001(4)
C19 0.017(4) 0.043(6) 0.028(5) -0.002(4) -0.004(4) -0.002(4)
C20 0.021(4) 0.035(5) 0.030(5) -0.001(4) 0.001(4) 0.000(4)
C21 0.014(4) 0.027(4) 0.035(5) -0.001(4) 0.000(4) 0.004(3)
C22 0.020(4) 0.027(4) 0.025(4) 0.000(3) 0.006(4) 0.000(3)
C23 0.038(5) 0.034(5) 0.051(6) 0.010(4) 0.001(5) -0.003(4)
C24 0.030(5) 0.034(5) 0.030(5) -0.003(4) -0.002(4) -0.001(4)
C25 0.034(5) 0.027(4) 0.030(5) 0.003(3) -0.001(4) -0.001(4)
C26 0.020(4) 0.032(5) 0.027(4) 0.004(3) 0.006(4) -0.001(3)
C27 0.021(4) 0.026(5) 0.046(6) -0.005(4) -0.001(4) -0.006(4)
C28 0.014(4) 0.030(4) 0.017(4) 0.000(3) -0.003(3) -0.004(3)
C29 0.032(5) 0.029(4) 0.037(5) 0.001(4) -0.002(4) 0.006(4)
C30 0.023(4) 0.040(5) 0.022(4) 0.002(4) -0.001(4) 0.002(4)
C31 0.037(5) 0.027(4) 0.039(5) 0.004(4) -0.006(4) -0.002(4)
C32 0.043(6) 0.046(6) 0.039(6) 0.016(5) -0.002(5) -0.002(5)
C33 0.021(4) 0.026(4) 0.036(5) 0.000(4) 0.001(4) -0.007(3)
C34 0.025(4) 0.027(4) 0.037(5) -0.002(4) 0.005(4) -0.001(3)
C35 0.029(5) 0.027(5) 0.035(5) 0.004(4) 0.008(4) -0.003(4)
C36 0.017(4) 0.031(5) 0.038(5) 0.001(4) 0.010(4) -0.003(3)
C37 0.016(4) 0.035(5) 0.033(5) 0.003(4) 0.003(3) -0.002(3)
C38 0.024(4) 0.029(4) 0.033(4) 0.002(4) -0.001(4) 0.004(3)
C40 0.060(8) 0.061(7) 0.043(6) 0.017(5) -0.001(6) -0.010(6)
C41 0.057(7) 0.038(6) 0.054(7) 0.000(5) 0.019(6) -0.007(5)
C42 0.028(5) 0.030(4) 0.040(5) 0.010(4) 0.001(4) -0.002(3)
C43 0.033(5) 0.027(4) 0.039(5) 0.002(4) 0.007(4) 0.002(4)
C44 0.020(4) 0.029(4) 0.036(5) 0.004(4) 0.002(3) -0.002(3)
C45 0.031(5) 0.037(5) 0.040(5) 0.001(4) 0.014(4) -0.001(4)
C46 0.032(5) 0.033(5) 0.045(6) 0.008(4) 0.004(4) 0.003(4)
C47 0.042(6) 0.039(5) 0.044(6) 0.013(4) 0.001(5) 0.005(4)
C48 0.040(6) 0.039(5) 0.027(5) 0.000(4) -0.004(4) -0.010(5)
C49 0.025(5) 0.044(6) 0.027(5) -0.008(4) -0.007(4) 0.000(4)
C50 0.054(7) 0.046(6) 0.044(6) 0.008(5) 0.001(5) 0.003(5)
C54 0.060(11) 0.057(9) 0.076(13) 0.004(9) -0.004(9) 0.010(8)
C55 0.081(13) 0.054(9) 0.103(18) 0.010(12) -0.001(13) 0.021(10)
C56 0.086(13) 0.042(10) 0.092(15) -0.007(10) -0.010(11) 0.002(8)
C57 0.063(11) 0.045(8) 0.089(14) 0.011(9) 0.003(10) -0.003(7)
C58 0.050(8) 0.043(7) 0.073(11) 0.008(7) 0.008(8) 0.004(6)
C59 0.047(9) 0.043(9) 0.058(12) 0.005(8) -0.004(8) -0.001(6)
C60 0.065(11) 0.048(9) 0.107(13) 0.016(8) 0.010(8) 0.016(7)
S2 0.0264(11) 0.0407(12) 0.0366(12) 0.0053(10) 0.0034(9) 0.0018(9)
F7 0.057(5) 0.079(6) 0.119(8) 0.024(5) -0.023(5) -0.028(4)
F8 0.136(9) 0.044(4) 0.135(8) 0.030(5) -0.067(7) -0.014(5)
F9 0.106(7) 0.067(5) 0.088(6) -0.037(4) -0.041(5) 0.020(5)
O6 0.031(4) 0.057(5) 0.048(4) 0.004(4) 0.003(3) 0.006(3)
O7 0.036(4) 0.055(4) 0.038(4) 0.019(3) 0.012(3) 0.005(3)
O8 0.037(4) 0.086(6) 0.034(4) 0.004(4) 0.004(3) 0.014(4)
C53 0.055(7) 0.039(6) 0.081(9) 0.012(6) -0.022(7) -0.007(5)
F13 0.13(2) 0.078(15) 0.103(13) -0.007(11) -0.054(12) 0.054(14)
F14 0.113(18) 0.070(13) 0.18(3) -0.046(15) -0.065(18) 0.024(11)
F15 0.102(18) 0.12(2) 0.18(2) 0.03(2) 0.038(18) 0.041(14)
C61 0.048(12) 0.050(11) 0.059(15) 0.010(11) -0.005(12) 0.006(8)
C62 0.050(11) 0.053(11) 0.067(16) 0.003(12) 0.002(11) 0.012(9)
C63 0.058(10) 0.050(9) 0.064(14) 0.009(10) -0.009(10) 0.011(8)
C64 0.044(13) 0.051(10) 0.080(19) 0.002(12) 0.002(14) 0.013(9)
C65 0.038(11) 0.051(11) 0.090(17) -0.004(13) 0.010(12) 0.010(9)
C66 0.040(11) 0.056(12) 0.074(18) -0.012(14) 0.008(12) 0.013(10)
C67 0.063(13) 0.049(11) 0.089(14) -0.002(12) -0.022(11) 0.018(10)
O13 0.050(5) 0.056(5) 0.064(5) -0.001(4) 0.015(4) 0.009(4)
C51 0.047(7) 0.060(7) 0.062(8) 0.009(6) 0.008(6) 0.010(6)
O14 0.107(9) 0.074(7) 0.075(7) -0.004(5) -0.030(6) 0.011(6)
C52 0.149(18) 0.045(8) 0.154(18) 0.033(10) -0.098(16) -0.022(9)

loop_
_atom_type_symbol
_atom_type_description
_atom_type_scat_dispersion_real
_atom_type_scat_dispersion_imag
_atom_type_scat_source
C C 0.0181 0.0091 'International Tables Vol C Tables 4.2.6.8 and 6.1.1.4'
H H 0.0000 0.0000 'International Tables Vol C Tables 4.2.6.8 and 6.1.1.4'
Co Co -2.3653 3.6143 'International Tables Vol C Tables 4.2.6.8 and 6.1.1.4'
F F 0.0727 0.0534 'International Tables Vol C Tables 4.2.6.8 and 6.1.1.4'
N N 0.0311 0.0180 'International Tables Vol C Tables 4.2.6.8 and 6.1.1.4'
O O 0.0492 0.0322 'International Tables Vol C Tables 4.2.6.8 and 6.1.1.4'
S S 0.3331 0.5567 'International Tables Vol C Tables 4.2.6.8 and 6.1.1.4'

loop_
_geom_angle_atom_site_label_1
_geom_angle_atom_site_label_2
_geom_angle_atom_site_label_3
_geom_angle
_geom_angle_site_symmetry_1
_geom_angle_site_symmetry_3
O4 Co1 O1 75.5(2) 2_546 2_546
O4 Co1 N3 92.1(3) 2_546 .
O4 Co1 N4 92.5(3) 2_546 1_556
O4 Co1 N6 91.7(3) 2_546 .
O12 Co1 O1 92.9(2) 2_646 2_546
O12 Co1 O4 168.3(2) 2_646 2_546
O12 Co1 N3 86.9(3) 2_646 .
O12 Co1 N4 89.2(3) 2_646 1_556
O12 Co1 N6 99.9(3) 2_646 .
N3 Co1 O1 94.2(3) . 2_546
N3 Co1 N4 174.6(3) . 1_556
N4 Co1 O1 89.8(3) 1_556 2_546
N6 Co1 O1 166.6(3) . 2_546
N6 Co1 N3 90.2(3) . .
N6 Co1 N4 86.8(3) . 1_556
O2 Co2 O3 94.6(2) . .
O2 Co2 O5 170.3(2) . .
O2 Co2 N1 87.6(3) . .
O2 Co2 N2 89.2(3) . 1_556
O2 Co2 N5 97.1(3) . .
O5 Co2 O3 75.7(2) . .
O5 Co2 N1 92.1(3) . .
O5 Co2 N2 91.3(3) . 1_556
O5 Co2 N5 92.6(3) . .
N1 Co2 O3 92.7(3) . .
N1 Co2 N2 176.5(3) . 1_556
N2 Co2 O3 89.1(3) 1_556 .
N5 Co2 O3 168.1(3) . .
N5 Co2 N1 89.9(3) . .
N5 Co2 N2 89.0(3) . 1_556
O9 S1 C41 101.4(5) . .
O10 S1 O9 114.1(5) . .
O10 S1 O11 115.4(5) . .
O10 S1 C41 104.5(6) . .
O11 S1 O9 114.9(5) . .
O11 S1 C41 104.2(5) . .
Co1 O1 H1 105(6) 2_556 .
C21 O1 Co1 115.4(5) . 2_556
C21 O1 H1 104(6) . .
C5 O2 Co2 135.1(6) . .
Co2 O3 H3 100(6) . .
C22 O3 Co2 115.4(5) . .
C22 O3 H3 131(6) . .
C5 O4 Co1 120.5(5) . 2_556
C28 O5 Co2 120.5(5) . .
C28 O12 Co1 137.3(6) . 2_656
C11 N1 Co2 123.0(6) . .
C49 N1 Co2 121.0(6) . .
C49 N1 C11 116.1(8) . .
C8 N2 Co2 123.4(6) . 1_554
C8 N2 C24 117.0(8) . .
C24 N2 Co2 119.6(6) . 1_554
C17 N3 Co1 119.2(6) . .
C17 N3 C20 115.7(8) . .
C20 N3 Co1 125.1(6) . .
C15 N4 Co1 121.3(6) . 1_554
C19 N4 Co1 122.1(6) . 1_554
C19 N4 C15 116.5(8) . .
C10 N5 Co2 121.8(6) . .
C10 N5 C25 116.5(8) . .
C25 N5 Co2 121.7(6) . .
C33 N6 Co1 123.3(6) . .
C33 N6 C36 116.4(8) . .
C36 N6 Co1 120.3(6) . .
C3 C1 H1A 120.2 . .
C3 C1 C8 119.6(9) . .
C8 C1 H1A 120.2 . .
C14 C2 C3 120.6(8) . .
C48 C2 C3 122.3(8) . .
C48 C2 C14 117.2(8) . .
C1 C3 C2 121.3(8) . .
C1 C3 C12 117.5(8) . .
C12 C3 C2 121.2(8) . .
C7 C4 C13 122.2(9) . .
C7 C4 C16 116.7(8) . .
C16 C4 C13 121.0(8) . .
O2 C5 C21 114.9(8) . .
O4 C5 O2 125.8(8) . .
O4 C5 C21 119.3(7) . .
C13 C6 H6 119.7 . .
C20 C6 H6 119.7 . .
C20 C6 C13 120.6(9) . .
C4 C7 H7 119.9 . .
C4 C7 C19 120.2(9) . .
C19 C7 H7 119.9 . .
N2 C8 C1 123.8(8) . .
N2 C8 H8 118.1 . .
C1 C8 H8 118.1 . .
C29 C9 H9 120.2 . .
C29 C9 C32 119.6(10) . .
C32 C9 H9 120.2 . .
N5 C10 H10 117.9 . .
N5 C10 C27 124.2(9) . .
C27 C10 H10 117.9 . .
N1 C11 H11 118.4 . .
N1 C11 C48 123.3(10) . .
C48 C11 H11 118.4 . .
C3 C12 H12 120.4 . .
C3 C12 C24 119.3(9) . .
C24 C12 H12 120.4 . .
C6 C13 C4 122.3(9) . .
C6 C13 C30 115.8(8) . .
C30 C13 C4 121.9(8) . .
C2 C14 H14 120.3 . .
C49 C14 C2 119.4(9) . .
C49 C14 H14 120.3 . .
N4 C15 H15 117.8 . .
N4 C15 C16 124.3(9) . .
C16 C15 H15 117.8 . .
C4 C16 H16 120.6 . .
C15 C16 C4 118.8(9) . .
C15 C16 H16 120.6 . .
N3 C17 H17 117.7 . .
N3 C17 C30 124.7(9) . .
C30 C17 H17 117.7 . .
C34 C18 C26 120.4(7) . .
C35 C18 C26 122.5(7) . .
C35 C18 C34 117.1(9) . .
N4 C19 C7 123.3(8) . .
N4 C19 H19 118.4 . .
C7 C19 H19 118.4 . .
N3 C20 C6 123.4(9) . .
N3 C20 H20 118.3 . .
C6 C20 H20 118.3 . .
O1 C21 C5 108.8(7) . .
O1 C21 H21 109.8 . .
O1 C21 C44 110.4(7) . .
C5 C21 H21 109.8 . .
C44 C21 C5 108.2(7) . .
C44 C21 H21 109.8 . .
O3 C22 H22 109.1 . .
O3 C22 C28 109.5(7) . .
O3 C22 C38 112.2(7) . .
C28 C22 H22 109.1 . .
C38 C22 H22 109.1 . .
C38 C22 C28 107.7(7) . .
C31 C23 H23 119.1 . .
C32 C23 H23 119.1 . .
C32 C23 C31 121.7(10) . .
N2 C24 C12 122.9(9) . .
N2 C24 H24 118.5 . .
C12 C24 H24 118.5 . .
N5 C25 H25 118.4 . .
N5 C25 C37 123.2(8) . .
C37 C25 H25 118.4 . .
C27 C26 C18 122.1(8) . .
C27 C26 C37 117.0(9) . .
C37 C26 C18 120.9(7) . .
C10 C27 C26 119.4(9) . .
C10 C27 H27 120.3 . .
C26 C27 H27 120.3 . .
O5 C28 C22 118.8(7) . .
O12 C28 O5 125.4(8) . .
O12 C28 C22 115.7(8) . .
C9 C29 H29 119.7 . .
C9 C29 C38 120.6(9) . .
C38 C29 H29 119.7 . .
C13 C30 H30 120.1 . .
C17 C30 C13 119.7(9) . .
C17 C30 H30 120.1 . .
C23 C31 H31 120.2 . .
C23 C31 C38 119.5(9) . .
C38 C31 H31 120.2 . .
C9 C32 C40 119.0(10) . .
C23 C32 C9 118.4(9) . .
C23 C32 C40 122.6(10) . .
N6 C33 H33 117.8 . .
N6 C33 C34 124.3(8) . .
C34 C33 H33 117.8 . .
C18 C34 H34 120.5 . .
C33 C34 C18 119.0(8) . .
C33 C34 H34 120.5 . .
C18 C35 H35 119.8 . .
C18 C35 C36 120.3(9) . .
C36 C35 H35 119.8 . .
N6 C36 C35 122.9(8) . .
N6 C36 H36 118.6 . .
C35 C36 H36 118.6 . .
C25 C37 C26 119.6(8) . .
C25 C37 H37 120.2 . .
C26 C37 H37 120.2 . .
C29 C38 C22 120.8(8) . .
C31 C38 C22 119.2(8) . .
C31 C38 C29 119.7(8) . .
C32 C40 H40A 109.5 . .
C32 C40 H40B 109.5 . .
C32 C40 H40C 109.5 . .
H40A C40 H40B 109.5 . .
H40A C40 H40C 109.5 . .
H40B C40 H40C 109.5 . .
F4 C41 S1 111.4(8) . .
F4 C41 F6 108.3(10) . .
F5 C41 S1 110.7(8) . .
F5 C41 F4 107.8(10) . .
F5 C41 F6 108.9(10) . .
F6 C41 S1 109.6(9) . .
C44 C42 H42 119.1 . .
C45 C42 H42 119.1 . .
C45 C42 C44 121.8(9) . .
C44 C43 H43 119.7 . .
C46 C43 H43 119.7 . .
C46 C43 C44 120.7(9) . .
C42 C44 C21 122.3(8) . .
C42 C44 C43 117.7(8) . .
C43 C44 C21 119.4(8) . .
C42 C45 H45 119.6 . .
C42 C45 C47 120.7(9) . .
C47 C45 H45 119.6 . .
C43 C46 H46 119.3 . .
C43 C46 C47 121.4(9) . .
C47 C46 H46 119.3 . .
C45 C47 C46 117.5(9) . .
C45 C47 C50 121.8(10) . .
C46 C47 C50 120.7(9) . .
C2 C48 C11 120.0(9) . .
C2 C48 H48 120.0 . .
C11 C48 H48 120.0 . .
N1 C49 C14 124.1(9) . .
N1 C49 H49 118.0 . .
C14 C49 H49 118.0 . .
C47 C50 H50A 109.5 . .
C47 C50 H50B 109.5 . .
C47 C50 H50C 109.5 . .
H50A C50 H50B 109.5 . .
H50A C50 H50C 109.5 . .
H50B C50 H50C 109.5 . .
C55 C54 H54 120.0 . .
C55 C54 C59 120.0 . .
C59 C54 H54 120.0 . .
C54 C55 H55 120.0 . .
C56 C55 C54 120.0 . .
C56 C55 H55 120.0 . .
C55 C56 H56 120.0 . .
C57 C56 C55 120.0 . .
C57 C56 H56 120.0 . .
C56 C57 H57 120.0 . .
C56 C57 C58 120.0 . .
C58 C57 H57 120.0 . .
C57 C58 C60 121.3(12) . .
C59 C58 C57 120.0 . .
C59 C58 C60 118.7(12) . .
C54 C59 H59 120.0 . .
C58 C59 C54 120.0 . .
C58 C59 H59 120.0 . .
F10 C60 F11 105.0(16) . .
F10 C60 C58 112.2(18) . .
F11 C60 C58 112.2(17) . .
F12 C60 F10 108.9(19) . .
F12 C60 F11 103.3(18) . .
F12 C60 C58 114.5(16) . .
O6 S2 O7 114.4(4) . .
O6 S2 O8 115.1(5) . .
O6 S2 C53 103.6(5) . .
O7 S2 C53 101.6(5) . .
O8 S2 O7 115.1(5) . .
O8 S2 C53 104.6(6) . .
F7 C53 S2 111.1(9) . .
F7 C53 F8 108.8(10) . .
F7 C53 F9 108.9(10) . .
F8 C53 S2 111.4(8) . .
F8 C53 F9 107.7(11) . .
F9 C53 S2 108.8(8) . .
C62 C61 H61 120.0 . .
C62 C61 C66 120.0 . .
C66 C61 H61 120.0 . .
C61 C62 H62 120.0 . .
C61 C62 C63 120.0 . .
C63 C62 H62 120.0 . .
C62 C63 C64 120.0 . .
C62 C63 C67 120.3(17) . .
C64 C63 C67 119.5(17) . .
C63 C64 H64 120.0 . .
C65 C64 C63 120.0 . .
C65 C64 H64 120.0 . .
C64 C65 H65 120.0 . .
C64 C65 C66 120.0 . .
C66 C65 H65 120.0 . .
C61 C66 H66 120.0 . .
C65 C66 C61 120.0 . .
C65 C66 H66 120.0 . .
F13 C67 F15 104(2) . .
F13 C67 C63 113(2) . .
F14 C67 F13 107(2) . .
F14 C67 F15 105(2) . .
F14 C67 C63 115(2) . .
F15 C67 C63 112(3) . .
C51 O13 H13 109.5 . .
O13 C51 H51A 109.5 . .
O13 C51 H51B 109.5 . .
O13 C51 H51C 109.5 . .
H51A C51 H51B 109.5 . .
H51A C51 H51C 109.5 . .
H51B C51 H51C 109.5 . .
C52 O14 H14A 109.5 . .
O14 C52 H52A 109.5 . .
O14 C52 H52B 109.5 . .
O14 C52 H52C 109.5 . .
H52A C52 H52B 109.5 . .
H52A C52 H52C 109.5 . .
H52B C52 H52C 109.5 . .

loop_
_geom_bond_atom_site_label_1
_geom_bond_atom_site_label_2
_geom_bond_distance
_geom_bond_site_symmetry_2
Co1 O1 2.192(7) 2_546
Co1 O4 2.095(6) 2_546
Co1 O12 2.043(6) 2_646
Co1 N3 2.175(8) .
Co1 N4 2.191(7) 1_556
Co1 N6 2.131(8) .
Co2 O2 2.037(6) .
Co2 O3 2.208(7) .
Co2 O5 2.076(6) .
Co2 N1 2.175(7) .
Co2 N2 2.190(7) 1_556
Co2 N5 2.141(7) .
S1 O9 1.445(8) .
S1 O10 1.422(9) .
S1 O11 1.436(8) .
S1 C41 1.833(11) .
F4 C41 1.322(13) .
F5 C41 1.319(14) .
F6 C41 1.333(14) .
F10 C60 1.32(2) .
F11 C60 1.35(2) .
F12 C60 1.29(2) .
O1 C21 1.453(10) .
O1 H1 0.83(8) .
O2 C5 1.256(10) .
O3 C22 1.418(10) .
O3 H3 0.95(11) .
O4 C5 1.254(11) .
O5 C28 1.263(11) .
O12 C28 1.252(10) .
N1 C11 1.341(12) .
N1 C49 1.338(13) .
N2 C8 1.323(12) .
N2 C24 1.339(11) .
N3 C17 1.336(11) .
N3 C20 1.339(12) .
N4 C15 1.341(11) .
N4 C19 1.315(12) .
N5 C10 1.336(12) .
N5 C25 1.347(12) .
N6 C33 1.323(11) .
N6 C36 1.355(11) .
C1 H1A 0.9500 .
C1 C3 1.372(13) .
C1 C8 1.384(13) .
C2 C3 1.499(12) .
C2 C14 1.388(12) .
C2 C48 1.372(14) .
C3 C12 1.387(13) .
C4 C7 1.381(13) .
C4 C13 1.478(13) .
C4 C16 1.392(14) .
C5 C21 1.522(12) .
C6 H6 0.9500 .
C6 C13 1.386(13) .
C6 C20 1.384(13) .
C7 H7 0.9500 .
C7 C19 1.398(13) .
C8 H8 0.9500 .
C9 H9 0.9500 .
C9 C29 1.375(14) .
C9 C32 1.420(15) .
C10 H10 0.9500 .
C10 C27 1.381(14) .
C11 H11 0.9500 .
C11 C48 1.397(14) .
C12 H12 0.9500 .
C12 C24 1.390(13) .
C13 C30 1.395(13) .
C14 H14 0.9500 .
C14 C49 1.387(14) .
C15 H15 0.9500 .
C15 C16 1.387(13) .
C16 H16 0.9500 .
C17 H17 0.9500 .
C17 C30 1.374(13) .
C18 C26 1.503(10) .
C18 C34 1.398(12) .
C18 C35 1.370(13) .
C19 H19 0.9500 .
C20 H20 0.9500 .
C21 H21 1.0000 .
C21 C44 1.516(13) .
C22 H22 1.0000 .
C22 C28 1.538(12) .
C22 C38 1.533(12) .
C23 H23 0.9500 .
C23 C31 1.382(14) .
C23 C32 1.371(15) .
C24 H24 0.9500 .
C25 H25 0.9500 .
C25 C37 1.387(12) .
C26 C27 1.390(13) .
C26 C37 1.397(13) .
C27 H27 0.9500 .
C29 H29 0.9500 .
C29 C38 1.390(12) .
C30 H30 0.9500 .
C31 H31 0.9500 .
C31 C38 1.383(13) .
C32 C40 1.510(14) .
C33 H33 0.9500 .
C33 C34 1.389(12) .
C34 H34 0.9500 .
C35 H35 0.9500 .
C35 C36 1.387(13) .
C36 H36 0.9500 .
C37 H37 0.9500 .
C40 H40A 0.9800 .
C40 H40B 0.9800 .
C40 H40C 0.9800 .
C42 H42 0.9500 .
C42 C44 1.390(13) .
C42 C45 1.380(13) .
C43 H43 0.9500 .
C43 C44 1.391(12) .
C43 C46 1.379(13) .
C45 H45 0.9500 .
C45 C47 1.386(14) .
C46 H46 0.9500 .
C46 C47 1.404(15) .
C47 C50 1.498(14) .
C48 H48 0.9500 .
C49 H49 0.9500 .
C50 H50A 0.9800 .
C50 H50B 0.9800 .
C50 H50C 0.9800 .
C54 H54 0.9500 .
C54 C55 1.3900 .
C54 C59 1.3900 .
C55 H55 0.9500 .
C55 C56 1.3900 .
C56 H56 0.9500 .
C56 C57 1.3900 .
C57 H57 0.9500 .
C57 C58 1.3900 .
C58 C59 1.3900 .
C58 C60 1.49(2) .
C59 H59 0.9500 .
S2 O6 1.411(7) .
S2 O7 1.450(7) .
S2 O8 1.420(8) .
S2 C53 1.821(12) .
F7 C53 1.305(13) .
F8 C53 1.321(12) .
F9 C53 1.342(14) .
F13 C67 1.33(2) .
F14 C67 1.31(2) .
F15 C67 1.34(2) .
C61 H61 0.9500 .
C61 C62 1.3900 .
C61 C66 1.3900 .
C62 H62 0.9500 .
C62 C63 1.3900 .
C63 C64 1.3900 .
C63 C67 1.47(3) .
C64 H64 0.9500 .
C64 C65 1.3900 .
C65 H65 0.9500 .
C65 C66 1.3900 .
C66 H66 0.9500 .
O13 H13 0.8400 .
O13 C51 1.438(14) .
C51 H51A 0.9800 .
C51 H51B 0.9800 .
C51 H51C 0.9800 .
O14 H14A 0.8400 .
O14 C52 1.381(17) .
C52 H52A 0.9800 .
C52 H52B 0.9800 .
C52 H52C 0.9800 .

loop_
_geom_torsion_atom_site_label_1
_geom_torsion_atom_site_label_2
_geom_torsion_atom_site_label_3
_geom_torsion_atom_site_label_4
_geom_torsion
_geom_torsion_site_symmetry_1
Co1 O1 C21 C5 -5.2(8) 2_556
Co1 O1 C21 C44 113.3(6) 2_556
Co1 O4 C5 O2 175.0(6) 2_556
Co1 O4 C5 C21 -7.8(10) 2_556
Co1 O12 C28 O5 -2.3(14) 2_656
Co1 O12 C28 C22 176.8(6) 2_656
Co1 N3 C17 C30 -175.7(8) .
Co1 N3 C20 C6 175.4(8) .
Co1 N4 C15 C16 179.6(8) 1_554
Co1 N4 C19 C7 -179.1(7) 1_554
Co1 N6 C33 C34 177.6(7) .
Co1 N6 C36 C35 -176.4(7) .
Co2 O2 C5 O4 1.8(13) .
Co2 O2 C5 C21 -175.5(6) .
Co2 O3 C22 C28 -1.1(8) .
Co2 O3 C22 C38 118.4(6) .
Co2 O5 C28 O12 -177.0(6) .
Co2 O5 C28 C22 3.9(10) .
Co2 N1 C11 C48 179.1(8) .
Co2 N1 C49 C14 -178.3(8) .
Co2 N2 C8 C1 179.7(8) 1_554
Co2 N2 C24 C12 -178.4(8) 1_554
Co2 N5 C10 C27 177.5(8) .
Co2 N5 C25 C37 -178.2(7) .
O1 C21 C44 C42 -29.9(11) .
O1 C21 C44 C43 159.6(8) .
O2 C5 C21 O1 -174.1(7) .
O2 C5 C21 C44 65.9(9) .
O3 C22 C28 O5 -1.6(10) .
O3 C22 C28 O12 179.2(7) .
O3 C22 C38 C29 -29.1(11) .
O3 C22 C38 C31 157.4(8) .
O4 C5 C21 O1 8.4(11) .
O4 C5 C21 C44 -111.5(8) .
O9 S1 C41 F4 173.6(9) .
O9 S1 C41 F5 53.6(10) .
O9 S1 C41 F6 -66.5(9) .
O10 S1 C41 F4 -67.6(10) .
O10 S1 C41 F5 172.4(8) .
O10 S1 C41 F6 52.3(9) .
O11 S1 C41 F4 53.9(10) .
O11 S1 C41 F5 -66.1(9) .
O11 S1 C41 F6 173.8(8) .
N1 C11 C48 C2 0.3(16) .
N3 C17 C30 C13 0.1(15) .
N4 C15 C16 C4 -1.6(16) .
N5 C10 C27 C26 0.4(16) .
N5 C25 C37 C26 0.8(14) .
N6 C33 C34 C18 0.2(14) .
C1 C3 C12 C24 1.6(15) .
C2 C3 C12 C24 -178.3(9) .
C2 C14 C49 N1 -2.0(16) .
C3 C1 C8 N2 -1.3(16) .
C3 C2 C14 C49 180.0(9) .
C3 C2 C48 C11 -179.2(9) .
C3 C12 C24 N2 -1.4(16) .
C4 C7 C19 N4 0.7(16) .
C4 C13 C30 C17 178.2(9) .
C5 C21 C44 C42 89.1(10) .
C5 C21 C44 C43 -81.5(10) .
C6 C13 C30 C17 -1.9(14) .
C7 C4 C13 C6 155.1(10) .
C7 C4 C13 C30 -25.0(14) .
C7 C4 C16 C15 -1.1(14) .
C8 N2 C24 C12 -0.2(15) .
C8 C1 C3 C2 179.5(9) .
C8 C1 C3 C12 -0.4(14) .
C9 C29 C38 C22 -169.1(9) .
C9 C29 C38 C31 4.4(14) .
C10 N5 C25 C37 1.1(13) .
C11 N1 C49 C14 1.9(15) .
C13 C4 C7 C19 -179.3(9) .
C13 C4 C16 C15 179.8(9) .
C13 C6 C20 N3 0.1(16) .
C14 C2 C3 C1 -158.7(9) .
C14 C2 C3 C12 21.2(14) .
C14 C2 C48 C11 -0.3(15) .
C15 N4 C19 C7 -3.3(14) .
C16 C4 C7 C19 1.6(15) .
C16 C4 C13 C6 -25.9(15) .
C16 C4 C13 C30 154.0(10) .
C17 N3 C20 C6 -1.9(14) .
C18 C26 C27 C10 -177.5(9) .
C18 C26 C37 C25 176.9(8) .
C18 C35 C36 N6 -2.9(15) .
C19 N4 C15 C16 3.8(15) .
C20 N3 C17 C30 1.8(14) .
C20 C6 C13 C4 -178.3(9) .
C20 C6 C13 C30 1.8(15) .
C23 C31 C38 C22 168.8(9) .
C23 C31 C38 C29 -4.7(14) .
C24 N2 C8 C1 1.5(15) .
C25 N5 C10 C27 -1.7(14) .
C26 C18 C34 C33 178.3(8) .
C26 C18 C35 C36 -177.1(9) .
C27 C26 C37 C25 -2.1(13) .
C28 C22 C38 C29 91.4(9) .
C28 C22 C38 C31 -82.0(10) .
C29 C9 C32 C23 -5.7(17) .
C29 C9 C32 C40 175.1(10) .
C31 C23 C32 C9 5.5(17) .
C31 C23 C32 C40 -175.4(11) .
C32 C9 C29 C38 0.8(16) .
C32 C23 C31 C38 -0.3(16) .
C33 N6 C36 C35 1.2(13) .
C34 C18 C26 C27 -30.8(13) .
C34 C18 C26 C37 150.3(9) .
C34 C18 C35 C36 3.0(14) .
C35 C18 C26 C27 149.3(10) .
C35 C18 C26 C37 -29.7(13) .
C35 C18 C34 C33 -1.7(13) .
C36 N6 C33 C34 0.1(13) .
C37 C26 C27 C10 1.5(14) .
C38 C22 C28 O5 -123.9(8) .
C38 C22 C28 O12 56.9(9) .
C42 C45 C47 C46 -3.5(15) .
C42 C45 C47 C50 175.3(10) .
C43 C46 C47 C45 1.9(16) .
C43 C46 C47 C50 -176.9(10) .
C44 C42 C45 C47 1.1(15) .
C44 C43 C46 C47 2.3(15) .
C45 C42 C44 C21 -167.7(9) .
C45 C42 C44 C43 3.1(13) .
C46 C43 C44 C21 166.3(9) .
C46 C43 C44 C42 -4.7(13) .
C48 C2 C3 C1 20.1(14) .
C48 C2 C3 C12 -160.0(10) .
C48 C2 C14 C49 1.1(15) .
C49 N1 C11 C48 -1.1(15) .
C54 C55 C56 C57 0.0 .
C55 C54 C59 C58 0.0 .
C55 C56 C57 C58 0.0 .
C56 C57 C58 C59 0.0 .
C56 C57 C58 C60 179.7(17) .
C57 C58 C59 C54 0.0 .
C57 C58 C60 F10 -103.8(18) .
C57 C58 C60 F11 138.3(15) .
C57 C58 C60 F12 21(2) .
C59 C54 C55 C56 0.0 .
C59 C58 C60 F10 76(2) .
C59 C58 C60 F11 -42(2) .
C59 C58 C60 F12 -159.3(16) .
C60 C58 C59 C54 -179.7(17) .
O6 S2 C53 F7 177.3(9) .
O6 S2 C53 F8 -61.2(11) .
O6 S2 C53 F9 57.4(8) .
O7 S2 C53 F7 58.3(10) .
O7 S2 C53 F8 179.8(10) .
O7 S2 C53 F9 -61.6(8) .
O8 S2 C53 F7 -61.8(10) .
O8 S2 C53 F8 59.8(11) .
O8 S2 C53 F9 178.4(7) .
C61 C62 C63 C64 0.0 .
C61 C62 C63 C67 -176(2) .
C62 C61 C66 C65 0.0 .
C62 C63 C64 C65 0.0 .
C62 C63 C67 F13 -118(2) .
C62 C63 C67 F14 5(3) .
C62 C63 C67 F15 125(2) .
C63 C64 C65 C66 0.0 .
C64 C63 C67 F13 66(3) .
C64 C63 C67 F14 -171(2) .
C64 C63 C67 F15 -51(3) .
C64 C65 C66 C61 0.0 .
C66 C61 C62 C63 0.0 .
C67 C63 C64 C65 176(2) .

loop_
_twin_individual_id
_twin_individual_mass_fraction_refined
1 0.8913(17)
2 0.1087(17)
